data_7100080
loop_
_publ_author_name
'Chi-ming Che.'
'Chi-Chung Kwok.'
'Iona H. T. Sham'
'Nianyong Zhu.'

_publ_section_title
;
Borazine Materials for Organic Optoelectronic
Applications
;
_journal_name_full 'Chemical Communications'
_journal_paper_doi 10.1039/b504510j
_journal_year 2005
_chemical_formula_moiety 'C36 H33 B3 N6'
_chemical_formula_sum 'C36 H33 B3 N6'
_chemical_formula_weight 582.11
_space_group_IT_number 167
_symmetry_cell_setting rhombohedral
_symmetry_space_group_name_Hall '-R 3 2"c'
_symmetry_space_group_name_H-M 'R -3 c :H'
_cell_angle_alpha 90.00
_cell_angle_beta 90.00
_cell_angle_gamma 120.00
_cell_formula_units_Z 6
_cell_length_a 14.818(2)
_cell_length_b 14.818(2)
_cell_length_c 24.856(5)
_cell_measurement_temperature 253(2)
_cell_volume 4726.5(13)
_diffrn_ambient_temperature 253(2)
_exptl_crystal_density_diffrn 1.227
_cod_original_sg_symbol_H-M 'R -3 c'
_cod_database_code 7100080

loop_
_symmetry_equiv_pos_as_xyz
'x, y, z'
'-y, x-y, z'
'-x+y, -x, z'
'x-y, -y, -z+1/2'
'-x, -x+y, -z+1/2'
'y, x, -z+1/2'
'x+2/3, y+1/3, z+1/3'
'-y+2/3, x-y+1/3, z+1/3'
'-x+y+2/3, -x+1/3, z+1/3'
'x-y+2/3, -y+1/3, -z+5/6'
'-x+2/3, -x+y+1/3, -z+5/6'
'y+2/3, x+1/3, -z+5/6'
'x+1/3, y+2/3, z+2/3'
'-y+1/3, x-y+2/3, z+2/3'
'-x+y+1/3, -x+2/3, z+2/3'
'x-y+1/3, -y+2/3, -z+7/6'
'-x+1/3, -x+y+2/3, -z+7/6'
'y+1/3, x+2/3, -z+7/6'
'-x, -y, -z'
'y, -x+y, -z'
'x-y, x, -z'
'-x+y, y, z-1/2'
'x, x-y, z-1/2'
'-y, -x, z-1/2'
'-x+2/3, -y+1/3, -z+1/3'
'y+2/3, -x+y+1/3, -z+1/3'
'x-y+2/3, x+1/3, -z+1/3'
'-x+y+2/3, y+1/3, z-1/6'
'x+2/3, x-y+1/3, z-1/6'
'-y+2/3, -x+1/3, z-1/6'
'-x+1/3, -y+2/3, -z+2/3'
'y+1/3, -x+y+2/3, -z+2/3'
'x-y+1/3, x+2/3, -z+2/3'
'-x+y+1/3, y+2/3, z+1/6'
'x+1/3, x-y+2/3, z+1/6'
'-y+1/3, -x+2/3, z+1/6'

loop_
_atom_site_label
_atom_site_type_symbol
_atom_site_fract_x
_atom_site_fract_y
_atom_site_fract_z
_atom_site_U_iso_or_equiv
_atom_site_adp_type
_atom_site_occupancy
_atom_site_symmetry_multiplicity
_atom_site_calc_flag
_atom_site_refinement_flags
_atom_site_disorder_assembly
_atom_site_disorder_group
N1 N 0.0000 -0.09491(10) 0.2500 0.0330(4) Uani 1 2 d S . .
N2 N 0.19532(8) 0.0000 0.2500 0.0331(4) Uani 1 2 d S . .
B1 B 0.09792(12) 0.0000 0.2500 0.0304(5) Uani 1 2 d S . .
C1 C 0.29341(9) 0.09344(8) 0.25758(5) 0.0319(4) Uani 1 1 d . . .
C2 C 0.31118(10) 0.15553(10) 0.30284(5) 0.0387(4) Uani 1 1 d . . .
H2 H 0.2599 0.1350 0.3291 0.046 Uiso 1 1 calc R . .
C3 C 0.40452(10) 0.24737(10) 0.30893(6) 0.0457(4) Uani 1 1 d . . .
H3 H 0.4151 0.2889 0.3390 0.055 Uiso 1 1 calc R . .
C4 C 0.48235(11) 0.27813(10) 0.27078(6) 0.0479(4) Uani 1 1 d . . .
H4 H 0.5451 0.3402 0.2749 0.058 Uiso 1 1 calc R . .
C5 C 0.46571(10) 0.21547(10) 0.22643(5) 0.0461(4) Uani 1 1 d . . .
H5 H 0.5181 0.2350 0.2009 0.055 Uiso 1 1 calc R . .
C6 C 0.37227(9) 0.12437(10) 0.21965(5) 0.0382(4) Uani 1 1 d . . .
H6 H 0.3619 0.0833 0.1894 0.046 Uiso 1 1 calc R . .
H1 H 0.0000 -0.1521(14) 0.2500 0.045(5) Uiso 1 2 d S . .

loop_
_atom_site_aniso_label
_atom_site_aniso_U_11
_atom_site_aniso_U_22
_atom_site_aniso_U_33
_atom_site_aniso_U_23
_atom_site_aniso_U_13
_atom_site_aniso_U_12
N1 0.0280(8) 0.0244(6) 0.0478(9) -0.0005(3) -0.0009(6) 0.0140(4)
N2 0.0257(6) 0.0260(8) 0.0476(9) -0.0063(6) -0.0031(3) 0.0130(4)
B1 0.0294(8) 0.0308(10) 0.0314(10) -0.0011(7) -0.0006(3) 0.0154(5)
C1 0.0278(7) 0.0280(7) 0.0428(7) -0.0025(5) -0.0048(5) 0.0160(5)
C2 0.0302(7) 0.0385(7) 0.0477(8) -0.0076(5) -0.0017(5) 0.0174(6)
C3 0.0386(8) 0.0386(8) 0.0588(9) -0.0153(6) -0.0084(6) 0.0186(6)
C4 0.0324(8) 0.0317(7) 0.0706(10) -0.0031(6) -0.0052(6) 0.0092(6)
C5 0.0335(7) 0.0419(8) 0.0561(9) 0.0053(6) 0.0072(6) 0.0137(6)
C6 0.0350(7) 0.0383(7) 0.0413(7) -0.0025(5) -0.0007(5) 0.0183(6)

loop_
_geom_bond_atom_site_label_1
_geom_bond_atom_site_label_2
_geom_bond_distance
_geom_bond_site_symmetry_2
_geom_bond_publ_flag
N1 B1 1.4292(12) . ?
N1 B1 1.4292(12) 3 ?
N2 C1 1.4327(13) . ?
N2 C1 1.4327(13) 4 ?
N2 B1 1.443(2) . ?
B1 N1 1.4292(12) 2 ?
C1 C6 1.3888(17) . ?
C1 C2 1.3925(17) . ?
C2 C3 1.3805(18) . ?
C3 C4 1.382(2) . ?
C4 C5 1.382(2) . ?
C5 C6 1.3779(17) . ?
